data_7111382
loop_
_publ_author_name
'Crossley, Ian R.'
'Hill, Anthony F.'
'Humphrey, Elizabeth R.'
'Smith, Matthew K.'
'Tshabang, Never'
'Willis, Anthony C.'

_publ_section_title
;
 Caveats for poly(methimazolyl)borate chemistry: the novel inorganic
 heterocycles [H2C(mt)2BR2]Cl (mt = methimazolyl; BR2 = BH2, BH(mt),
 9?BBN)
;
_journal_issue 16
_journal_name_full 'Chemical Communications'
_journal_page_first 1878
_journal_page_last 1879
_journal_paper_doi 10.1039/b407733d
_journal_year 2004
_chemical_compound_source
;
?
;
_chemical_formula_moiety ' C13 H18 B N6 S3 +, Cl - , H2 O '
_chemical_formula_sum 'C13 H20 B Cl N6 O S3'
_chemical_formula_weight 418.80
_chemical_melting_point ?
_chemical_name_systematic
;
?
;
_space_group_IT_number 15
_symmetry_cell_setting monoclinic
_symmetry_space_group_name_Hall '-C 2yc'
_symmetry_space_group_name_H-M 'C 1 2/c 1'
_atom_sites_solution_hydrogens geom
_atom_sites_solution_primary direct
_audit_creation_date 03-24-02
_audit_creation_method CRYSTALS_ver_12-03-99
_audit_update_record
;
2003-02-24 - Report on C13 H20 B Cl N6 O S3
by Anthony C. Willis
for   Anthony F. Hill and Never Tshabang

2003-02-25 - passes checkcif tests with minor warnings

;
_cell_angle_alpha 90
_cell_angle_beta 110.7819(6)
_cell_angle_gamma 90
_cell_formula_units_Z 8
_cell_length_a 22.5917(3)
_cell_length_b 8.0650(1)
_cell_length_c 22.6170(4)
_cell_measurement_reflns_used 43322
_cell_measurement_temperature 200
_cell_measurement_theta_max 27
_cell_measurement_theta_min 3
_cell_volume 3852.75(10)
_computing_cell_refinement
;
Denzo/Scalepack (Otwinowski & Minor, 1996)
;
_computing_data_collection
;
COLLECT (Nonius BV, 1997)
;
_computing_data_reduction
;
Denzo/Scalepack (Otwinowski & Minor, 1996)
;
_computing_molecular_graphics
;
teXsan (MSC, 1992-1997)
;
_computing_publication_material
;
CRYSTALS (Watkin et al 2001)
;
_computing_structure_refinement
;
CRYSTALS (Watkin et al 2001)
;
_computing_structure_solution
;
SIR92 (Altomare et al, 1994)
;
_diffrn_ambient_temperature 200
_diffrn_measured_fraction_theta_full 1.000
_diffrn_measured_fraction_theta_max 1.000
_diffrn_measurement_device_type
;
Enraf Nonius Kappa CCD
;
_diffrn_measurement_method ' \f and \w scans with CCD '
_diffrn_radiation_monochromator graphite
_diffrn_radiation_type 'Mo K\a'
_diffrn_radiation_wavelength 0.71073
_diffrn_reflns_av_R_equivalents 0.04
_diffrn_reflns_limit_h_max 29
_diffrn_reflns_limit_h_min -29
_diffrn_reflns_limit_k_max 10
_diffrn_reflns_limit_k_min -10
_diffrn_reflns_limit_l_max 29
_diffrn_reflns_limit_l_min -29
_diffrn_reflns_number 39250
_diffrn_reflns_theta_full 27.50
_diffrn_reflns_theta_max 27.50
_diffrn_reflns_theta_min 4.15
_diffrn_standards_decay_% 0.00
_diffrn_standards_interval_count 0
_diffrn_standards_interval_time 0
_diffrn_standards_number 0
_exptl_absorpt_coefficient_mu 0.538
_exptl_absorpt_correction_T_max 0.985
_exptl_absorpt_correction_T_min 0.912
_exptl_absorpt_correction_type integration
_exptl_absorpt_process_details
;
via Gaussian method (Coppens, 1970) implemented in maXus (2000)
;
_exptl_crystal_colour ' colourless '
_exptl_crystal_density_diffrn 1.444
_exptl_crystal_density_meas ?
_exptl_crystal_description ' plate '
_exptl_crystal_F_000 1748.537
_exptl_crystal_size_max 0.23
_exptl_crystal_size_mid 0.16
_exptl_crystal_size_min 0.03
_refine_diff_density_max 0.21
_refine_diff_density_min -0.23
_refine_ls_extinction_method None
_refine_ls_goodness_of_fit_ref 1.0676
_refine_ls_hydrogen_treatment mixed
_refine_ls_matrix_type full
_refine_ls_number_parameters 237
_refine_ls_number_reflns 2500
_refine_ls_R_factor_gt 0.0254
_refine_ls_shift/su_max 0.000628
_refine_ls_structure_factor_coef F
_refine_ls_weighting_details
;
Chebychev polynomial with 4 parameters, Carruthers & Watkin , 1979,
0.322    -.288    0.114    -.173
;
_refine_ls_weighting_scheme calc
_refine_ls_wR_factor_ref 0.0271
_reflns_limit_h_max 27
_reflns_limit_h_min -29
_reflns_limit_k_max 10
_reflns_limit_k_min 0
_reflns_limit_l_max 29
_reflns_limit_l_min 0
_reflns_number_gt 2500
_reflns_number_total 4438
_reflns_threshold_expression >3.00\s(I)
_cod_data_source_file b407733dsup1.cif
_cod_data_source_block nvt2
_cod_depositor_comments
;
The following automatic conversions were performed:

'_chemical_melting_point' value 'not measured' was changed to '?' -
the value is undefined or not given.

'_symmetry_cell_setting' value
'Monoclinic ' changed to 'monoclinic' according to
/home/saulius/struct/CIF-dictionaries/cif_core.dic dictionary named
'cif_core.dic' version 2.4.2 from 2011-04-26.

Automatic conversion script
Id: cif_fix_values 1891 2012-01-12 08:04:46Z andrius 

The following automatic conversions were performed:

'_exptl_crystal_density_meas' value 'not measured' was changed to '?'
- the value is perceived as not measured.

Automatic conversion script
Id: cif_fix_values 3008 2015-01-20 13:52:24Z robertas 
;
_cod_original_sg_symbol_H-M 'C 1 2/c 1 '
_cod_original_formula_sum ' C13 H20 B1 Cl1 N6 O1 S3 '
_cod_database_code 7111382

loop_
_symmetry_equiv_pos_as_xyz
x,y,z
-x,-y,-z
x+1/2,y+1/2,z
-x+1/2,-y+1/2,-z
-x,y,-z+1/2
x,-y,z+1/2
-x+1/2,y+1/2,-z+1/2
x+1/2,-y+1/2,z+1/2

loop_
_atom_site_label
_atom_site_type_symbol
_atom_site_fract_x
_atom_site_fract_y
_atom_site_fract_z
_atom_site_U_iso_or_equiv
_atom_site_occupancy
_atom_site_adp_type
Cl1 cl 0.20439(2) 0.61375(8) 0.65410(3) 0.0406 1.0000 Uani
S1 s 0.41278(2) 0.46567(7) 0.47998(2) 0.0310 1.0000 Uani
S2 s 0.40535(2) 0.83008(7) 0.51331(2) 0.0309 1.0000 Uani
S3 s 0.43350(3) 0.18009(7) 0.60599(3) 0.0385 1.0000 Uani
O1 o 0.30846(9) 0.7885(3) 0.77040(9) 0.0516 1.0000 Uani
N11 n 0.33157(7) 0.5129(2) 0.54544(7) 0.0265 1.0000 Uani
N12 n 0.28439(8) 0.4374(2) 0.44704(8) 0.0346 1.0000 Uani
N21 n 0.44422(7) 0.6210(2) 0.61649(7) 0.0257 1.0000 Uani
N22 n 0.52014(7) 0.7758(2) 0.60755(8) 0.0276 1.0000 Uani
N31 n 0.38255(7) 0.4205(2) 0.65978(7) 0.0268 1.0000 Uani
N32 n 0.39649(8) 0.1822(2) 0.70844(9) 0.0371 1.0000 Uani
C1 c 0.4157(1) 0.6803(3) 0.4572(1) 0.0335 1.0000 Uani
C11 c 0.34101(9) 0.4697(3) 0.49224(9) 0.0276 1.0000 Uani
C12 c 0.26730(9) 0.5083(3) 0.5330(1) 0.0355 1.0000 Uani
C13 c 0.2382(1) 0.4602(3) 0.47246(11) 0.0410 1.0000 Uani
C14 c 0.27341(12) 0.3899(4) 0.38153(11) 0.0527 1.0000 Uani
C21 c 0.45802(9) 0.7422(3) 0.58258(9) 0.0268 1.0000 Uani
C22 c 0.50003(9) 0.5784(3) 0.66374(9) 0.0299 1.0000 Uani
C23 c 0.54708(9) 0.6746(3) 0.65860(9) 0.0314 1.0000 Uani
C24 c 0.5534(1) 0.9031(3) 0.58567(11) 0.0376 1.0000 Uani
C31 c 0.40391(9) 0.2628(3) 0.6587(1) 0.0293 1.0000 Uani
C32 c 0.36130(9) 0.4342(3) 0.71043(9) 0.0337 1.0000 Uani
C33 c 0.3701(1) 0.2884(3) 0.7404(1) 0.0397 1.0000 Uani
C34 c 0.41294(14) 0.0093(3) 0.72541(15) 0.0589 1.0000 Uani
B1 b 0.3767(1) 0.5644(3) 0.6135(1) 0.0247 1.0000 Uani
H1 h 0.355(1) 0.668(3) 0.628(1) 0.033(6) 1.0000 Uiso
H2 h 0.2773(14) 0.758(4) 0.7393(14) 0.061(6) 1.0000 Uiso
H3 h 0.2980(14) 0.875(4) 0.7849(14) 0.061(6) 1.0000 Uiso
H11 h 0.4577(1) 0.7007(3) 0.4532(1) 0.0404 1.0000 Uiso
H12 h 0.3813(1) 0.6983(3) 0.4153(1) 0.0404 1.0000 Uiso
H121 h 0.24590(9) 0.5359(3) 0.5636(1) 0.0429 1.0000 Uiso
H131 h 0.1917(1) 0.4443(3) 0.45025(11) 0.0485 1.0000 Uiso
H141 h 0.31488(12) 0.3815(4) 0.37512(11) 0.0612 1.0000 Uiso
H142 h 0.24643(12) 0.4755(4) 0.35229(11) 0.0612 1.0000 Uiso
H143 h 0.25139(12) 0.2801(4) 0.37243(11) 0.0612 1.0000 Uiso
H221 h 0.50502(9) 0.4908(3) 0.69647(9) 0.0347 1.0000 Uiso
H231 h 0.59266(9) 0.6721(3) 0.68667(9) 0.0363 1.0000 Uiso
H241 h 0.5994(1) 0.9016(3) 0.61263(11) 0.0468 1.0000 Uiso
H242 h 0.5352(1) 1.0144(3) 0.58868(11) 0.0468 1.0000 Uiso
H243 h 0.5486(1) 0.8806(3) 0.54071(11) 0.0468 1.0000 Uiso
H321 h 0.34266(9) 0.5358(3) 0.72228(9) 0.0412 1.0000 Uiso
H331 h 0.3596(1) 0.2612(3) 0.7787(1) 0.0479 1.0000 Uiso
H341 h 0.43120(14) -0.0406(3) 0.69518(15) 0.0712 1.0000 Uiso
H342 h 0.44483(14) 0.0034(3) 0.76933(15) 0.0712 1.0000 Uiso
H343 h 0.37406(14) -0.0534(3) 0.72336(15) 0.0712 1.0000 Uiso

loop_
_atom_site_aniso_label
_atom_site_aniso_U_11
_atom_site_aniso_U_22
_atom_site_aniso_U_33
_atom_site_aniso_U_23
_atom_site_aniso_U_13
_atom_site_aniso_U_12
Cl1 0.0303(2) 0.0534(3) 0.0362(3) -0.0018(3) 0.0096(2) 0.0073(2)
S1 0.0268(2) 0.0350(3) 0.0341(3) -0.0021(2) 0.0144(2) 0.0043(2)
S2 0.0280(2) 0.0295(3) 0.0353(3) 0.0075(2) 0.0113(2) 0.0053(2)
S3 0.0415(3) 0.0300(3) 0.0497(3) -0.0017(3) 0.0232(3) 0.0030(2)
O1 0.0338(9) 0.0635(13) 0.0515(11) -0.009(1) 0.0079(8) 0.0017(9)
N11 0.0221(8) 0.0307(9) 0.0275(8) -0.0011(7) 0.0097(6) -0.0014(7)
N12 0.0268(8) 0.0435(11) 0.0308(9) -0.0078(8) 0.0069(7) -0.0026(8)
N21 0.0240(8) 0.0265(8) 0.0260(8) 0.0005(7) 0.0083(6) -0.0021(7)
N22 0.0261(8) 0.0251(9) 0.0331(9) 0.0001(7) 0.0124(7) -0.0019(7)
N31 0.0239(8) 0.0310(9) 0.0262(8) -0.0004(7) 0.0098(6) -0.0023(7)
N32 0.0316(9) 0.0391(11) 0.040(1) 0.0115(9) 0.0120(8) -0.0030(8)
C1 0.029(1) 0.0406(12) 0.031(1) 0.006(1) 0.0114(8) 0.0033(9)
C11 0.0241(9) 0.029(1) 0.029(1) -0.0022(9) 0.0084(7) 0.0009(8)
C12 0.0223(9) 0.0456(13) 0.0393(12) -0.004(1) 0.0120(8) -0.0029(9)
C13 0.024(1) 0.0568(15) 0.0409(12) -0.0091(11) 0.0093(9) -0.005(1)
C14 0.0447(13) 0.0750(19) 0.0334(12) -0.0183(13) 0.008(1) -0.0081(14)
C21 0.0245(9) 0.027(1) 0.030(1) 0.0001(8) 0.0101(8) -0.0002(8)
C22 0.0275(9) 0.0356(11) 0.0237(9) 0.0053(8) 0.0056(8) -0.0006(8)
C23 0.0248(9) 0.0350(11) 0.031(1) -0.0007(9) 0.0055(8) -0.0027(9)
C24 0.0337(11) 0.0296(11) 0.0538(14) 0.005(1) 0.021(1) -0.0050(9)
C31 0.0238(9) 0.031(1) 0.0328(11) 0.0008(9) 0.0092(8) -0.0038(8)
C32 0.027(1) 0.0474(13) 0.0286(11) -0.0049(9) 0.0121(8) -0.0051(9)
C33 0.0305(11) 0.0594(16) 0.0298(11) 0.0064(11) 0.0114(9) -0.007(1)
C34 0.0555(16) 0.0447(15) 0.0777(19) 0.0289(14) 0.0252(14) 0.0022(13)
B1 0.0218(9) 0.0285(11) 0.0246(11) -0.0014(9) 0.0092(8) -0.0010(8)

loop_
_atom_type_symbol
_atom_type_scat_dispersion_real
_atom_type_scat_dispersion_imag
_atom_type_scat_Cromer_Mann_a1
_atom_type_scat_Cromer_Mann_b1
_atom_type_scat_Cromer_Mann_a2
_atom_type_scat_Cromer_Mann_b2
_atom_type_scat_Cromer_Mann_a3
_atom_type_scat_Cromer_Mann_b3
_atom_type_scat_Cromer_Mann_a4
_atom_type_scat_Cromer_Mann_b4
_atom_type_scat_Cromer_Mann_c
_atom_type_scat_source
'C   ' 0.0033 0.0016 2.3100 20.8439 1.0200 10.2075 1.5886 0.5687 0.8650 51.6512 0.2156 International_Tables_Vol_IV_Table_2.2B
'H   ' 0.0000 0.0000 0.4930 10.5109 0.3229 26.1257 0.1402 3.1424 0.0408 57.7997 0.0030 International_Tables_Vol_IV_Table_2.2B
'B   ' 0.0000 0.0010 2.0545 23.2185 1.3326 1.0210 1.0979 60.3498 0.7068 0.1403 -0.1932 International_Tables_Vol_IV_Table_2.2B
'Cl  ' 0.1484 0.1585 11.4604 0.0104 7.1964 1.1662 6.2556 18.5194 1.6455 47.7784 -9.5574 International_Tables_Vol_IV_Table_2.2B
'N   ' 0.0061 0.0033 12.2126 0.0057 3.1322 9.8933 2.0125 28.9975 1.1663 0.5826 -11.5290 International_Tables_Vol_IV_Table_2.2B
'O   ' 0.0106 0.0060 3.0485 13.2771 2.2868 5.7011 1.5463 0.3239 0.8670 32.9089 0.2508 International_Tables_Vol_IV_Table_2.2B
'S   ' 0.1246 0.1234 6.9053 1.4679 5.2034 22.2151 1.4379 0.2536 1.5863 56.1720 0.8669 International_Tables_Vol_IV_Table_2.2B

loop_
_exptl_crystal_face_index_h
_exptl_crystal_face_index_k
_exptl_crystal_face_index_l
_exptl_crystal_face_perp_dist
1 0 0 0.120
-1 0 0 0.110
0 0 1 0.020
0 0 -1 0.015
4 4 -4 0.080
-4 -4 4 0.085
-4 -1 1 0.090

loop_
_geom_angle_atom_site_label_1
_geom_angle_atom_site_label_2
_geom_angle_atom_site_label_3
_geom_angle
_geom_angle_publ_flag
C1 S1 C11 99.0(1) yes
C1 S2 C21 98.1(1) yes
H2 O1 H3 107.7(29) no
C11 N11 C12 107.57(16) yes
C11 N11 B1 133.86(16) yes
C12 N11 B1 118.57(16) yes
C11 N12 C13 108.30(17) yes
C11 N12 C14 126.31(18) yes
C13 N12 C14 125.38(18) yes
C21 N21 C22 106.87(15) yes
C21 N21 B1 127.17(16) yes
C22 N21 B1 124.72(16) yes
C21 N22 C23 108.69(16) yes
C21 N22 C24 125.99(17) yes
C23 N22 C24 125.29(17) yes
C31 N31 C32 108.39(17) yes
C31 N31 B1 129.59(16) yes
C32 N31 B1 121.92(17) yes
C31 N32 C33 109.80(19) yes
C31 N32 C34 125.4(2) yes
C33 N32 C34 124.8(2) yes
S1 C1 S2 114.05(11) yes
S1 C1 H11 108.32(7) no
S2 C1 H11 108.32(7) no
S1 C1 H12 108.32(7) no
S2 C1 H12 108.32(7) no
H11 C1 H12 109.467 no
S1 C11 N11 127.02(14) yes
S1 C11 N12 124.21(15) yes
N11 C11 N12 108.68(16) yes
N11 C12 C13 108.20(18) yes
N11 C12 H121 125.90(11) no
C13 C12 H121 125.90(12) no
N12 C13 C12 107.23(17) yes
N12 C13 H131 126.38(11) no
C12 C13 H131 126.38(12) no
N12 C14 H141 109.47(12) no
N12 C14 H142 109.47(14) no
H141 C14 H142 109.476 no
N12 C14 H143 109.47(14) no
H141 C14 H143 109.476 no
H142 C14 H143 109.476 no
S2 C21 N21 125.74(14) yes
S2 C21 N22 125.01(15) yes
N21 C21 N22 109.04(16) yes
N21 C22 C23 108.73(18) yes
N21 C22 H221 125.64(11) no
C23 C22 H221 125.64(12) no
N22 C23 C22 106.67(17) yes
N22 C23 H231 126.7(1) no
C22 C23 H231 126.66(12) no
N22 C24 H241 109.47(11) no
N22 C24 H242 109.47(11) no
H241 C24 H242 109.475 no
N22 C24 H243 109.47(12) no
H241 C24 H243 109.476 no
H242 C24 H243 109.476 no
S3 C31 N31 127.50(15) yes
S3 C31 N32 126.06(17) yes
N31 C31 N32 106.44(18) yes
N31 C32 C33 108.3(2) yes
N31 C32 H321 125.84(12) no
C33 C32 H321 125.84(13) no
N32 C33 C32 107.04(18) yes
N32 C33 H331 126.48(12) no
C32 C33 H331 126.48(13) no
N32 C34 H341 109.47(15) no
N32 C34 H342 109.47(15) no
H341 C34 H342 109.475 no
N32 C34 H343 109.47(13) no
H341 C34 H343 109.476 no
H342 C34 H343 109.476 no
N11 B1 N21 113.79(15) yes
N11 B1 N31 109.69(16) yes
N21 B1 N31 110.06(15) yes
N11 B1 H1 107.2(11) no
N21 B1 H1 107.8(12) no
N31 B1 H1 108.2(12) no

loop_
_geom_bond_atom_site_label_1
_geom_bond_atom_site_label_2
_geom_bond_distance
_geom_bond_publ_flag
S1 C1 1.813(2) yes
S1 C11 1.7395(19) yes
S2 C1 1.826(2) yes
S2 C21 1.746(2) yes
S3 C31 1.697(2) yes
O1 H2 0.84(3) no
O1 H3 0.84(3) no
N11 C11 1.341(2) yes
N11 C12 1.378(2) yes
N11 B1 1.570(3) yes
N12 C11 1.349(2) yes
N12 C13 1.370(3) yes
N12 C14 1.464(3) yes
N21 C21 1.346(3) yes
N21 C22 1.376(2) yes
N21 B1 1.569(3) yes
N22 C21 1.341(2) yes
N22 C23 1.368(3) yes
N22 C24 1.459(3) yes
N31 C31 1.364(3) yes
N31 C32 1.395(2) yes
N31 B1 1.538(3) yes
N32 C31 1.359(3) yes
N32 C33 1.385(3) yes
N32 C34 1.459(3) yes
C1 H11 1.000 no
C1 H12 1.000 no
C12 C13 1.349(3) yes
C12 H121 1.000 no
C13 H131 1.000 no
C14 H141 1.000 no
C14 H142 1.000 no
C14 H143 1.000 no
C22 C23 1.354(3) yes
C22 H221 1.000 no
C23 H231 1.000 no
C24 H241 1.000 no
C24 H242 1.000 no
C24 H243 1.000 no
C32 C33 1.337(3) yes
C32 H321 1.000 no
C33 H331 1.000 no
C34 H341 1.000 no
C34 H342 1.000 no
C34 H343 1.000 no
B1 H1 1.08(2) no

loop_
_geom_contact_atom_site_label_1
_geom_contact_atom_site_label_2
_geom_contact_distance
_geom_contact_site_symmetry_2
_geom_contact_publ_flag
CL1 O1 3.169(2) . no
CL1 O1 3.199(2) 7_546 no
CL1 C1 3.407(2) 4_566 no
S1 N22 3.484(2) 2_666 no
S1 C24 3.527(3) 2_666 no
S2 S3 3.4381(8) 1_565 no
S2 C24 3.463(3) 2_676 no
O1 C23 3.218(3) 5_656 no
O1 C14 3.229(4) 6_565 no
O1 C34 3.388(4) 1_565 no
O1 C32 3.547(3) . no
C13 C13 3.586(5) 4_556 no
C22 C32 3.597(2) 5_656 no
C23 C32 3.531(3) 5_656 no

loop_
_geom_torsion_atom_site_label_1
_geom_torsion_atom_site_label_2
_geom_torsion_atom_site_label_3
_geom_torsion_atom_site_label_4
_geom_torsion
_geom_torsion_publ_flag
S1 C1 S2 C21 46.9(1) no
S1 C11 N11 C12 176.3(2) no
S1 C11 N11 B1 -3.4(4) no
S1 C11 N12 C13 -176.9(2) no
S1 C11 N12 C14 1.7(3) no
S2 C1 S1 C11 52.9(1) no
S2 C21 N21 C22 174.7(2) no
S2 C21 N21 B1 -17.6(3) no
S2 C21 N22 C23 -175.1(2) no
S2 C21 N22 C24 7.0(3) no
S3 C31 N31 C32 178.8(1) no
S3 C31 N31 B1 2.5(3) no
S3 C31 N32 C33 -179.1(1) no
S3 C31 N32 C34 0.2(3) no
N11 C11 S1 C1 -86.0(2) no
N11 C11 N12 C13 -0.2(2) no
N11 C11 N12 C14 178.4(2) no
N11 C12 C13 N12 -0.9(3) no
N11 B1 N21 C21 56.0(3) no
N11 B1 N21 C22 -138.5(2) no
N11 B1 N31 C31 59.5(2) no
N11 B1 N31 C32 -116.4(2) no
N12 C11 S1 C1 90.1(2) no
N12 C11 N11 C12 -0.3(2) no
N12 C11 N11 B1 -179.9(2) no
N21 C21 S2 C1 -86.2(2) no
N21 C21 N22 C23 0.0(3) no
N21 C21 N22 C24 -177.9(2) no
N21 C22 C23 N22 -0.6(3) no
N21 B1 N11 C11 18.4(3) no
N21 B1 N11 C12 -161.2(2) no
N21 B1 N31 C31 -66.3(2) no
N21 B1 N31 C32 117.9(2) no
N22 C21 S2 C1 88.1(2) no
N22 C21 N21 C22 -0.3(2) no
N22 C21 N21 B1 167.3(2) no
N31 C31 N32 C33 0.5(2) no
N31 C31 N32 C34 179.7(2) no
N31 C32 C33 N32 -0.4(2) no
N31 B1 N11 C11 -105.3(3) no
N31 B1 N11 C12 75.1(2) no
N31 B1 N21 C21 179.4(2) no
N31 B1 N21 C22 -15.0(3) no
N32 C31 N31 C32 -0.7(2) no
N32 C31 N31 B1 -177.0(2) no
C11 N11 C12 C13 0.8(3) no
C11 N12 C13 C12 0.7(3) no
C12 C13 N12 C14 -178.0(2) no
C13 C12 N11 B1 -179.5(2) no
C21 N21 C22 C23 0.5(3) no
C21 N22 C23 C22 0.4(3) no
C22 C23 N22 C24 178.3(2) no
C23 C22 N21 B1 -167.5(2) no
C31 N31 C32 C33 0.7(2) no
C31 N32 C33 C32 0.0(2) no
C32 C33 N32 C34 -179.3(2) no
C33 C32 N31 B1 177.4(2) no
